data_7060748
loop_
_publ_author_name
'Wang, Yu'
'Xu, Siyu'
'Li, Heng'
'Ma, Haixia'
'Zhang, Yazhou'
'Guo, Zhaoqi'

_publ_section_title
;
 Laser ignition of energetic complexes: impact of metal ion on laser
 initiation ability
;
_journal_issue 28
_journal_name_full 'New Journal of Chemistry'
_journal_page_first 12705
_journal_page_last 12710
_journal_paper_doi 10.1039/D1NJ02345D
_journal_volume 45
_journal_year 2021
_chemical_formula_moiety 'C6 H10 Ca N8 O13, 2(H2 O)'
_chemical_formula_sum 'C6 H16 Ca N8 O15'
_chemical_formula_weight 480.35
_space_group_crystal_system orthorhombic
_space_group_IT_number 61
_space_group_name_Hall '-P 2ac 2ab'
_space_group_name_H-M_alt 'P b c a'
_atom_sites_solution_hydrogens difmap
_atom_sites_solution_primary direct
_audit_creation_date 2021-06-11
_audit_creation_method
;
Olex2 1.2
(compiled 2018.05.29 svn.r3508 for OlexSys, GUI svn.r5506)
;
_audit_update_record
;
2021-06-11 deposited with the CCDC.	2021-06-15 downloaded from the CCDC.
;
_cell_angle_alpha 90
_cell_angle_beta 90
_cell_angle_gamma 90
_cell_formula_units_Z 8
_cell_length_a 17.7607(12)
_cell_length_b 6.4070(4)
_cell_length_c 30.907(2)
_cell_measurement_reflns_used 3615
_cell_measurement_temperature 173
_cell_measurement_theta_max 26.341
_cell_measurement_theta_min 2.636
_cell_volume 3517.0(4)
_computing_cell_refinement 'SAINT V8.38A (?, 2016)'
_computing_data_collection 'Bruker SMART APEX II'
_computing_data_reduction 'SAINT V8.38A (?, 2016)'
_computing_molecular_graphics 'Olex2 (Dolomanov et al., 2009)'
_computing_publication_material 'Olex2 (Dolomanov et al., 2009)'
_computing_structure_refinement 'ShelXL (Sheldrick, 2015)'
_computing_structure_solution 'ShelXS-1997 (Sheldrick, 2008)'
_diffrn_ambient_temperature 173
_diffrn_measured_fraction_theta_full 0.992
_diffrn_measured_fraction_theta_max 0.981
_diffrn_measurement_device_type 'Bruker SMART APEX II'
_diffrn_radiation_type MoK\a
_diffrn_radiation_wavelength 0.71073
_diffrn_reflns_av_R_equivalents 0.0880
_diffrn_reflns_av_unetI/netI 0.0852
_diffrn_reflns_Laue_measured_fraction_full 0.992
_diffrn_reflns_Laue_measured_fraction_max 0.981
_diffrn_reflns_limit_h_max 21
_diffrn_reflns_limit_h_min -22
_diffrn_reflns_limit_k_max 8
_diffrn_reflns_limit_k_min -7
_diffrn_reflns_limit_l_max 36
_diffrn_reflns_limit_l_min -38
_diffrn_reflns_number 16456
_diffrn_reflns_point_group_measured_fraction_full 0.992
_diffrn_reflns_point_group_measured_fraction_max 0.981
_diffrn_reflns_theta_full 25.242
_diffrn_reflns_theta_max 26.424
_diffrn_reflns_theta_min 2.293
_exptl_absorpt_coefficient_mu 0.458
_exptl_absorpt_correction_T_max 0.7454
_exptl_absorpt_correction_T_min 0.5967
_exptl_absorpt_correction_type multi-scan
_exptl_absorpt_process_details
'SADABS-2016/2 (Bruker,2016/2) was used for absorption correction. wR2(int) was 0.1056 before and 0.0638 after correction. The Ratio of minimum to maximum transmission is 0.8005. The \l/2 correction factor is Not present.'
_exptl_crystal_colour orange
_exptl_crystal_colour_primary orange
_exptl_crystal_density_diffrn 1.814
_exptl_crystal_description needle
_exptl_crystal_F_000 1984
_exptl_crystal_size_max 0.6
_exptl_crystal_size_mid 0.2
_exptl_crystal_size_min 0.1
_refine_diff_density_max 0.633
_refine_diff_density_min -0.517
_refine_diff_density_rms 0.096
_refine_ls_extinction_method none
_refine_ls_goodness_of_fit_ref 1.046
_refine_ls_hydrogen_treatment mixed
_refine_ls_matrix_type full
_refine_ls_number_parameters 297
_refine_ls_number_reflns 3538
_refine_ls_number_restraints 26
_refine_ls_restrained_S_all 2.277
_refine_ls_R_factor_all 0.1363
_refine_ls_R_factor_gt 0.0631
_refine_ls_shift/su_max 0.000
_refine_ls_shift/su_mean 0.000
_refine_ls_structure_factor_coef Fsqd
_refine_ls_weighting_details 'w=1/[\s^2^(Fo^2^)+(0.0521P)^2^+8.4080P] where P=(Fo^2^+2Fc^2^)/3'
_refine_ls_weighting_scheme calc
_refine_ls_wR_factor_gt 0.1269
_refine_ls_wR_factor_ref 0.1610
_reflns_Friedel_coverage 0.000
_reflns_number_gt 2043
_reflns_number_total 3538
_reflns_threshold_expression 'I > 2\s(I)'
_cod_data_source_file d1nj02345d2.cif
_cod_data_source_block 0405ca2_0m
_cod_depositor_comments 'Adding full bibliography for 7060747--7060750.cif.'
_cod_database_code 7060748
_shelx_shelxl_version_number 2018/3
_shelx_space_group_comment
;
The symmetry employed for this shelxl refinement is uniquely defined
by the following loop, which should always be used as a source of
symmetry information in preference to the above space-group names.
They are only intended as comments.
;
_shelx_estimated_absorpt_t_max 0.956
_shelx_estimated_absorpt_t_min 0.771
_olex2_refinement_description
;
1. Fixed Uiso
 At 1.5 times of:
  All O(H) groups, All O(H,H) groups
2. Restrained distances
 O11-H11A = O11-H11B
 0.85 with sigma of 0.002
 O13-H13A = O13-H13B
 0.85 with sigma of 0.002
 O14-H14A = O14-H14B
 0.85 with sigma of 0.002
 O15-H15A = O15-H15B
 0.85 with sigma of 0.002
 O16-H16A = O16-H16B
 0.85 with sigma of 0.002
 O9-H9A = O9-H9B
 0.85 with sigma of 0.002
 O12-H12A = O12-H12B
 0.9 with sigma of 0.002
 O10-H10A = O10-H10B
 0.89 with sigma of 0.002
 O10-H10B
 0.917 with sigma of 0.002
 O9-H9A
 0.85 with sigma of 0.002
 O9-H9B
 0.85 with sigma of 0.002
 O13-H13A \\sim O13-H13B
 with sigma of 0.02
 O14-H14A \\sim O14-H14B
 with sigma of 0.02
 O15-H15A \\sim O15-H15B
 with sigma of 0.02
 O16-H16A \\sim O16-H16B
 with sigma of 0.02
 O9-H9A \\sim O9-H9B
 with sigma of 0.02
 O12-H12A \\sim O12-H12B
 with sigma of 0.02
 O10-H10A \\sim O10-H10B
 with sigma of 0.02
3. Others
 Sof(O14)=Sof(H14A)=Sof(H14B)=1-FVAR(1)
 Sof(O13)=Sof(H13A)=Sof(H13B)=FVAR(1)
4.a Free rotating group:
 O15(H15A,H15B), O16(H16A,H16B)
4.b Rotating group:
 O9(H9A,H9B), O10(H10A,H10B), O11(H11A,H11B), O12(H12A), O13(H13A,H13B),
 O14(H14A,H14B)
;
_olex2_submission_special_instructions 'No special instructions were received'

loop_
_space_group_symop_operation_xyz
'x, y, z'
'-x+1/2, -y, z+1/2'
'-x, y+1/2, -z+1/2'
'x+1/2, -y+1/2, -z'
'-x, -y, -z'
'x-1/2, y, -z-1/2'
'x, -y-1/2, z-1/2'
'-x-1/2, y-1/2, z'

loop_
_atom_site_label
_atom_site_type_symbol
_atom_site_fract_x
_atom_site_fract_y
_atom_site_fract_z
_atom_site_U_iso_or_equiv
_atom_site_adp_type
_atom_site_occupancy
_atom_site_site_symmetry_order
_atom_site_calc_flag
_atom_site_refinement_flags_posn
_atom_site_refinement_flags_adp
_atom_site_refinement_flags_occupancy
_atom_site_disorder_assembly
_atom_site_disorder_group
Ca1 Ca 0.47105(5) 0.73170(14) 0.37393(3) 0.0249(3) Uani 1 1 d . . . . .
O1 O 0.4589(2) 0.7580(6) 0.48495(10) 0.0374(9) Uani 1 1 d . . . . .
O2 O 0.38394(19) 0.9068(5) 0.53124(10) 0.0340(8) Uani 1 1 d . . . . .
O3 O 0.23960(19) 0.7563(5) 0.53717(9) 0.0319(8) Uani 1 1 d . . . . .
O4 O 0.14631(19) 0.8778(5) 0.49934(10) 0.0306(8) Uani 1 1 d . . . . .
O5 O 0.14709(19) 0.8344(5) 0.25449(10) 0.0307(8) Uani 1 1 d . . . . .
O6 O 0.2396(2) 0.9634(5) 0.21723(10) 0.0340(8) Uani 1 1 d . . . . .
O7 O 0.3835(2) 0.8090(6) 0.22331(9) 0.0389(9) Uani 1 1 d . . . . .
O8 O 0.4596(2) 0.9393(6) 0.27036(11) 0.0494(10) Uani 1 1 d . . . . .
O9 O 0.5093(2) 1.0680(5) 0.39608(12) 0.0406(9) Uani 1 1 d D . . . .
H9A H 0.536918 1.067301 0.422243 0.061 Uiso 1 1 d DGR . . . .
H9B H 0.468251 1.153496 0.403820 0.061 Uiso 1 1 d DGR . . . .
O10 O 0.58270(18) 0.7614(5) 0.33122(10) 0.0343(8) Uani 1 1 d D . . . .
H10A H 0.617157 0.847627 0.344189 0.051 Uiso 1 1 d DGR . . . .
H10B H 0.574517 0.829291 0.305279 0.051 Uiso 1 1 d DGR . . . .
O11 O 0.56864(19) 0.6038(5) 0.41873(10) 0.0368(9) Uani 1 1 d D . . . .
H11A H 0.590911 0.708453 0.432678 0.055 Uiso 1 1 d DGR . . . .
H11B H 0.605543 0.550347 0.402697 0.055 Uiso 1 1 d DGR . . . .
O12 O 0.4559(3) 0.4706(7) 0.31893(14) 0.0558(12) Uani 1 1 d D . . . .
H12A H 0.498533 0.454738 0.303484 0.084 Uiso 1 1 d DGR . . . .
O13 O 0.4255(5) 0.4185(9) 0.4130(3) 0.027(2) Uani 0.71(3) 1 d D . P A 1
H13A H 0.375150 0.401712 0.409500 0.040 Uiso 0.71(3) 1 d DGR . P A 1
H13B H 0.429944 0.435537 0.442003 0.040 Uiso 0.71(3) 1 d DGR . P A 1
O14 O 0.4013(12) 0.409(3) 0.3882(15) 0.050(10) Uani 0.29(3) 1 d D . P A 2
H14A H 0.392523 0.393160 0.416730 0.076 Uiso 0.29(3) 1 d DGR . P A 2
H14B H 0.429501 0.296950 0.381644 0.076 Uiso 0.29(3) 1 d DGR . P A 2
N1 N 0.3582(2) 0.8433(6) 0.42135(11) 0.0241(9) Uani 1 1 d . . . . .
N2 N 0.2304(2) 0.8598(5) 0.42676(11) 0.0219(9) Uani 1 1 d . . . . .
N3 N 0.2292(2) 0.8729(5) 0.32820(11) 0.0229(9) Uani 1 1 d . . . . .
N4 N 0.3577(2) 0.8680(6) 0.33346(11) 0.0251(9) Uani 1 1 d . . . . .
N5 N 0.3977(2) 0.8324(6) 0.49522(12) 0.0275(10) Uani 1 1 d . . . . .
N6 N 0.2128(2) 0.8261(6) 0.50348(11) 0.0255(9) Uani 1 1 d . . . . .
N7 N 0.2129(2) 0.8925(6) 0.25077(12) 0.0259(9) Uani 1 1 d . . . . .
N8 N 0.3973(2) 0.8743(6) 0.25959(12) 0.0294(10) Uani 1 1 d . . . . .
C1 C 0.2910(3) 0.8573(6) 0.40078(13) 0.0206(10) Uani 1 1 d . . . . .
C2 C 0.3391(3) 0.8366(7) 0.46336(13) 0.0219(10) Uani 1 1 d . . . . .
C3 C 0.2612(3) 0.8479(6) 0.46675(13) 0.0189(10) Uani 1 1 d . . . . .
C4 C 0.2906(3) 0.8670(7) 0.35384(14) 0.0240(11) Uani 1 1 d . . . . .
C5 C 0.2604(3) 0.8781(7) 0.28829(13) 0.0206(10) Uani 1 1 d . . . . .
C6 C 0.3382(3) 0.8759(7) 0.29145(14) 0.0219(10) Uani 1 1 d . . . . .
O15 O 0.6639(2) 0.3779(5) 0.36858(10) 0.0344(8) Uani 1 1 d D . . . .
H15A H 0.646682 0.397457 0.342533 0.052 Uiso 1 1 d DG . . . .
H15B H 0.669226 0.243341 0.370712 0.052 Uiso 1 1 d DG . . . .
O16 O 0.68718(19) 0.9618(5) 0.38179(10) 0.0343(8) Uani 1 1 d D . . . .
H16A H 0.733531 0.928495 0.375888 0.051 Uiso 1 1 d DG . . . .
H16B H 0.680661 0.921987 0.408428 0.051 Uiso 1 1 d DG . . . .
H12B H 0.4100(19) 0.411(11) 0.318(3) 0.15(4) Uiso 1 1 d D . . . .

loop_
_atom_site_aniso_label
_atom_site_aniso_U_11
_atom_site_aniso_U_22
_atom_site_aniso_U_33
_atom_site_aniso_U_23
_atom_site_aniso_U_13
_atom_site_aniso_U_12
Ca1 0.0251(5) 0.0254(5) 0.0242(5) -0.0002(4) -0.0002(4) -0.0007(4)
O1 0.027(2) 0.051(2) 0.0344(19) -0.0055(17) -0.0017(16) 0.0082(18)
O2 0.035(2) 0.047(2) 0.0208(17) -0.0112(16) -0.0003(15) 0.0033(17)
O3 0.039(2) 0.037(2) 0.0202(16) 0.0066(15) -0.0002(16) 0.0013(17)
O4 0.022(2) 0.040(2) 0.0299(18) 0.0038(15) 0.0025(15) 0.0055(16)
O5 0.026(2) 0.037(2) 0.0296(18) -0.0016(15) -0.0036(15) -0.0023(16)
O6 0.041(2) 0.0379(19) 0.0228(17) 0.0039(15) 0.0009(16) 0.0013(17)
O7 0.050(2) 0.051(2) 0.0149(17) -0.0011(16) 0.0031(16) 0.0055(19)
O8 0.032(2) 0.069(3) 0.047(2) -0.006(2) 0.0050(19) -0.011(2)
O9 0.034(2) 0.0299(19) 0.057(2) -0.0069(17) -0.0058(18) 0.0001(16)
O10 0.034(2) 0.045(2) 0.0234(17) 0.0034(16) 0.0018(15) -0.0096(17)
O11 0.036(2) 0.045(2) 0.0297(19) -0.0041(16) 0.0001(16) 0.0090(18)
O12 0.049(3) 0.060(3) 0.059(3) -0.030(2) -0.010(2) 0.004(2)
O13 0.024(4) 0.030(3) 0.026(4) 0.001(3) 0.001(3) 0.001(2)
O14 0.030(11) 0.038(8) 0.08(2) 0.017(10) 0.026(12) 0.006(7)
N1 0.030(2) 0.024(2) 0.019(2) -0.0006(16) -0.0002(17) 0.0021(18)
N2 0.026(2) 0.0192(19) 0.0205(19) -0.0009(16) 0.0024(17) 0.0024(17)
N3 0.026(2) 0.0211(19) 0.0216(19) -0.0017(16) 0.0007(17) 0.0015(17)
N4 0.027(2) 0.026(2) 0.022(2) 0.0027(17) -0.0012(18) -0.0032(18)
N5 0.030(3) 0.031(2) 0.021(2) -0.0026(18) 0.0007(19) -0.0011(19)
N6 0.036(3) 0.023(2) 0.018(2) 0.0001(17) 0.0012(18) -0.0011(19)
N7 0.032(3) 0.022(2) 0.024(2) -0.0005(18) -0.0012(19) -0.0026(18)
N8 0.028(3) 0.036(2) 0.024(2) 0.0057(19) 0.0023(19) 0.001(2)
C1 0.026(3) 0.016(2) 0.020(2) -0.0031(18) 0.001(2) 0.001(2)
C2 0.031(3) 0.023(2) 0.012(2) -0.0024(18) -0.003(2) 0.003(2)
C3 0.022(3) 0.018(2) 0.017(2) -0.0008(18) 0.003(2) 0.0006(19)
C4 0.029(3) 0.017(2) 0.026(2) -0.0002(19) -0.001(2) 0.002(2)
C5 0.027(3) 0.019(2) 0.016(2) 0.0015(18) 0.000(2) 0.000(2)
C6 0.024(3) 0.023(2) 0.020(2) 0.0014(19) 0.000(2) -0.002(2)
O15 0.037(2) 0.0346(19) 0.031(2) 0.0002(16) -0.0024(16) 0.0053(17)
O16 0.036(2) 0.038(2) 0.0282(18) 0.0019(16) 0.0026(16) -0.0026(17)

loop_
_atom_type_symbol
_atom_type_description
_atom_type_scat_dispersion_real
_atom_type_scat_dispersion_imag
_atom_type_scat_source
C C 0.0033 0.0016 'International Tables Vol C Tables 4.2.6.8 and 6.1.1.4'
H H 0.0000 0.0000 'International Tables Vol C Tables 4.2.6.8 and 6.1.1.4'
Ca Ca 0.2262 0.3064 'International Tables Vol C Tables 4.2.6.8 and 6.1.1.4'
N N 0.0061 0.0033 'International Tables Vol C Tables 4.2.6.8 and 6.1.1.4'
O O 0.0106 0.0060 'International Tables Vol C Tables 4.2.6.8 and 6.1.1.4'

loop_
_geom_angle_atom_site_label_1
_geom_angle_atom_site_label_2
_geom_angle_atom_site_label_3
_geom_angle
_geom_angle_site_symmetry_1
_geom_angle_site_symmetry_3
_geom_angle_publ_flag
O9 Ca1 O10 81.32(12) . . ?
O9 Ca1 O11 86.33(13) . . ?
O9 Ca1 O12 150.91(15) . . ?
O9 Ca1 O13 133.8(2) . . ?
O9 Ca1 O14 149.7(9) . . ?
O9 Ca1 N1 78.81(12) . . ?
O9 Ca1 N4 93.28(13) . . ?
O10 Ca1 O12 75.96(14) . . ?
O10 Ca1 O13 127.20(17) . . ?
O10 Ca1 O14 125.9(5) . . ?
O10 Ca1 N1 159.23(12) . . ?
O10 Ca1 N4 111.13(12) . . ?
O11 Ca1 O10 75.10(12) . . ?
O11 Ca1 O12 104.80(14) . . ?
O11 Ca1 O13 70.9(3) . . ?
O11 Ca1 O14 88.4(9) . . ?
O11 Ca1 N1 109.42(12) . . ?
O11 Ca1 N4 173.64(12) . . ?
O12 Ca1 O13 75.2(2) . . ?
O12 Ca1 O14 58.9(10) . . ?
O12 Ca1 N1 120.48(14) . . ?
O12 Ca1 N4 78.50(14) . . ?
O13 Ca1 N1 72.20(15) . . ?
O13 Ca1 N4 105.1(3) . . ?
O14 Ca1 N1 74.9(5) . . ?
O14 Ca1 N4 88.7(8) . . ?
N4 Ca1 N1 64.32(12) . . ?
C1 N1 Ca1 115.8(3) . . ?
C2 N1 Ca1 137.4(3) . . ?
C2 N1 C1 103.5(4) . . ?
C1 N2 C3 102.8(4) . . ?
C4 N3 C5 101.9(4) . . ?
C4 N4 Ca1 118.1(3) . . ?
C6 N4 Ca1 134.1(3) . . ?
C6 N4 C4 103.0(4) . . ?
O1 N5 O2 123.9(4) . . ?
O1 N5 C2 118.2(4) . . ?
O2 N5 C2 117.9(4) . . ?
O3 N6 O4 123.8(4) . . ?
O3 N6 C3 118.4(4) . . ?
O4 N6 C3 117.8(4) . . ?
O5 N7 C5 117.5(4) . . ?
O6 N7 O5 123.9(4) . . ?
O6 N7 C5 118.6(4) . . ?
O7 N8 O8 123.1(4) . . ?
O7 N8 C6 119.0(4) . . ?
O8 N8 C6 118.0(4) . . ?
N1 C1 C4 118.4(4) . . ?
N2 C1 N1 115.2(4) . . ?
N2 C1 C4 126.4(4) . . ?
N1 C2 N5 118.8(4) . . ?
N1 C2 C3 108.8(4) . . ?
C3 C2 N5 132.3(4) . . ?
N2 C3 N6 119.2(4) . . ?
N2 C3 C2 109.6(4) . . ?
C2 C3 N6 130.8(4) . . ?
N3 C4 C1 126.3(4) . . ?
N4 C4 N3 116.1(4) . . ?
N4 C4 C1 117.6(4) . . ?
N3 C5 N7 119.8(4) . . ?
N3 C5 C6 110.1(4) . . ?
C6 C5 N7 130.0(4) . . ?
N4 C6 N8 118.2(4) . . ?
N4 C6 C5 108.9(4) . . ?
C5 C6 N8 132.8(4) . . ?

loop_
_geom_bond_atom_site_label_1
_geom_bond_atom_site_label_2
_geom_bond_distance
_geom_bond_site_symmetry_2
_geom_bond_publ_flag
Ca1 O9 2.361(3) . ?
Ca1 O10 2.390(3) . ?
Ca1 O11 2.365(3) . ?
Ca1 O12 2.400(4) . ?
Ca1 O13 2.478(6) . ?
Ca1 O14 2.451(17) . ?
Ca1 N1 2.584(4) . ?
Ca1 N4 2.527(4) . ?
O1 N5 1.229(5) . ?
O2 N5 1.236(4) . ?
O3 N6 1.229(4) . ?
O4 N6 1.233(5) . ?
O5 N7 1.231(5) . ?
O6 N7 1.227(5) . ?
O7 N8 1.222(5) . ?
O8 N8 1.228(5) . ?
N1 C1 1.354(6) . ?
N1 C2 1.343(5) . ?
N2 C1 1.343(5) . ?
N2 C3 1.354(5) . ?
N3 C4 1.348(6) . ?
N3 C5 1.352(5) . ?
N4 C4 1.347(6) . ?
N4 C6 1.345(5) . ?
N5 C2 1.434(6) . ?
N6 C3 1.430(5) . ?
N7 C5 1.437(6) . ?
N8 C6 1.439(6) . ?
C1 C4 1.452(6) . ?
C2 C3 1.389(6) . ?
C5 C6 1.386(6) . ?
